data_7200918
loop_
_publ_author_name
'Imai, Yoshitane'
'Kinuta, Takafumi'
'Nagasaki, Keiko'
'Harada, Takunori'
'Sato, Tomohiro'
'Tajima, Nobuo'
'Sasaki, Yoh'
'Kuroda, Reiko'
'Matsubara, Yoshio'

_publ_section_title
;
 Conformational and color polymorphism of achiral
 2-methyl-3-(2-naphthalenylthio)-1,4-naphthalenedione
;
_journal_issue 7
_journal_name_full CrystEngComm
_journal_page_first 1223
_journal_paper_doi 10.1039/b900806c
_journal_volume 11
_journal_year 2009
_chemical_formula_sum 'C21 H14 O2 S'
_chemical_formula_weight 330.38
_chemical_name_systematic
;
?
;
_space_group_IT_number 4
_symmetry_cell_setting monoclinic
_symmetry_space_group_name_Hall 'P 2yb'
_symmetry_space_group_name_H-M 'P 1 21 1'
_atom_sites_solution_hydrogens geom
_atom_sites_solution_primary direct
_atom_sites_solution_secondary difmap
_audit_creation_method SHELXL-97
_cell_angle_alpha 90.00
_cell_angle_beta 97.228(3)
_cell_angle_gamma 90.00
_cell_formula_units_Z 2
_cell_length_a 8.0141(17)
_cell_length_b 5.8339(12)
_cell_length_c 16.979(4)
_cell_measurement_reflns_used 3201
_cell_measurement_temperature 115(2)
_cell_measurement_theta_max 27.88
_cell_measurement_theta_min 2.42
_cell_volume 787.5(3)
_computing_cell_refinement 'Bruker SAINT'
_computing_data_collection 'Bruker SMART'
_computing_data_reduction 'Bruker SAINT'
_computing_structure_refinement 'SHELXL-97 (Sheldrick, 1997)'
_computing_structure_solution 'SHELXS-97 (Sheldrick, 1997)'
_diffrn_ambient_temperature 115(2)
_diffrn_measured_fraction_theta_full 0.968
_diffrn_measured_fraction_theta_max 0.968
_diffrn_measurement_device_type 'CCD area detector'
_diffrn_measurement_method '\w scans'
_diffrn_radiation_monochromator graphite
_diffrn_radiation_source 'fine-focus sealed tube'
_diffrn_radiation_type MoK\a
_diffrn_radiation_wavelength 0.71073
_diffrn_reflns_av_R_equivalents 0.0297
_diffrn_reflns_av_sigmaI/netI 0.0529
_diffrn_reflns_limit_h_max 10
_diffrn_reflns_limit_h_min -10
_diffrn_reflns_limit_k_max 7
_diffrn_reflns_limit_k_min -7
_diffrn_reflns_limit_l_max 22
_diffrn_reflns_limit_l_min -20
_diffrn_reflns_number 6936
_diffrn_reflns_theta_full 27.88
_diffrn_reflns_theta_max 27.88
_diffrn_reflns_theta_min 2.42
_exptl_absorpt_coefficient_mu 0.215
_exptl_absorpt_correction_T_max 0.9893
_exptl_absorpt_correction_T_min 0.8908
_exptl_absorpt_correction_type empirical
_exptl_absorpt_process_details 'Bruker SADABS'
_exptl_crystal_colour orange
_exptl_crystal_density_diffrn 1.393
_exptl_crystal_density_method 'not measured'
_exptl_crystal_description needle
_exptl_crystal_F_000 344
_exptl_crystal_size_max 0.55
_exptl_crystal_size_mid 0.15
_exptl_crystal_size_min 0.05
_refine_diff_density_max 0.366
_refine_diff_density_min -0.205
_refine_diff_density_rms 0.052
_refine_ls_abs_structure_details 'Flack H D (1983), Acta Cryst. A39, 876-881'
_refine_ls_abs_structure_Flack 0.13(7)
_refine_ls_extinction_method none
_refine_ls_goodness_of_fit_ref 1.024
_refine_ls_hydrogen_treatment constr
_refine_ls_matrix_type full
_refine_ls_number_parameters 218
_refine_ls_number_reflns 3513
_refine_ls_number_restraints 1
_refine_ls_restrained_S_all 1.024
_refine_ls_R_factor_all 0.0458
_refine_ls_R_factor_gt 0.0402
_refine_ls_shift/su_max 0.023
_refine_ls_shift/su_mean 0.002
_refine_ls_structure_factor_coef Fsqd
_refine_ls_weighting_details 'calc w=1/[\s^2^(Fo^2^)+(0.0504P)^2^+0.0617P] where P=(Fo^2^+2Fc^2^)/3'
_refine_ls_weighting_scheme calc
_refine_ls_wR_factor_gt 0.0933
_refine_ls_wR_factor_ref 0.0968
_reflns_number_gt 3201
_reflns_number_total 3513
_reflns_threshold_expression >2sigma(I)
_cod_data_source_file b900806c.txt
_cod_data_source_block imai89_2
_cod_depositor_comments
;
The following automatic conversions were performed:
'_symmetry_cell_setting' value 'Monoclinic' changed to 'monoclinic'
according to '/home/saulius/struct/CIF-dictionaries/cif_core.dic'
dictionary named 'cif_core.dic' version 2.4.1 from 2010-06-29.

Automatic conversion script
Id: cif_fix_enum 1527 2010-12-29 10:47:43Z saulius 
;
_cod_original_sg_symbol_H-M P2(1)
_cod_database_code 7200918

loop_
_symmetry_equiv_pos_as_xyz
'x, y, z'
'-x, y+1/2, -z'

loop_
_atom_site_label
_atom_site_type_symbol
_atom_site_fract_x
_atom_site_fract_y
_atom_site_fract_z
_atom_site_U_iso_or_equiv
_atom_site_adp_type
_atom_site_occupancy
_atom_site_symmetry_multiplicity
_atom_site_calc_flag
_atom_site_refinement_flags
_atom_site_disorder_assembly
_atom_site_disorder_group
C1 C 0.7771(3) 0.4840(4) 0.79674(12) 0.0217(4) Uani 1 1 d . . .
C2 C 0.6137(3) 0.3569(4) 0.78323(12) 0.0195(4) Uani 1 1 d . . .
C3 C 0.4786(3) 0.4174(4) 0.81792(12) 0.0213(5) Uani 1 1 d . . .
C4 C 0.4849(2) 0.6280(4) 0.86794(11) 0.0220(4) Uani 1 1 d . . .
C5 C 0.6585(3) 0.9346(4) 0.93907(13) 0.0261(5) Uani 1 1 d . . .
H5 H 0.5627 0.9810 0.9628 0.031 Uiso 1 1 calc R . .
C6 C 0.8082(3) 1.0530(4) 0.95561(13) 0.0299(5) Uani 1 1 d . . .
H6 H 0.8158 1.1796 0.9911 0.036 Uiso 1 1 calc R . .
C7 C 0.9475(3) 0.9859(4) 0.92019(13) 0.0295(5) Uani 1 1 d . . .
H7 H 1.0502 1.0681 0.9311 0.035 Uiso 1 1 calc R . .
C8 C 0.9379(3) 0.8010(4) 0.86928(13) 0.0251(5) Uani 1 1 d . . .
H8 H 1.0340 0.7566 0.8454 0.030 Uiso 1 1 calc R . .
C9 C 0.7890(3) 0.6795(4) 0.85268(12) 0.0209(4) Uani 1 1 d . . .
C10 C 0.6478(3) 0.7480(4) 0.88789(12) 0.0217(4) Uani 1 1 d . . .
C3M C 0.3161(3) 0.2883(4) 0.80960(14) 0.0280(5) Uani 1 1 d . . .
H3M1 H 0.3017 0.2064 0.7588 0.042 Uiso 1 1 calc R . .
H3M2 H 0.2228 0.3958 0.8114 0.042 Uiso 1 1 calc R . .
H3M3 H 0.3175 0.1779 0.8532 0.042 Uiso 1 1 calc R . .
O1 O 0.89780(19) 0.4252(3) 0.76490(9) 0.0303(4) Uani 1 1 d . . .
O4 O 0.35742(19) 0.7028(3) 0.89140(9) 0.0306(4) Uani 1 1 d . . .
S S 0.61082(6) 0.10246(8) 0.72678(3) 0.02238(13) Uani 1 1 d . . .
C11 C 0.7519(2) 0.0438(3) 0.59229(12) 0.0182(4) Uani 1 1 d . . .
H11 H 0.7919 -0.0963 0.6162 0.022 Uiso 1 1 calc R . .
C12 C 0.6667(2) 0.1954(4) 0.63427(11) 0.0178(4) Uani 1 1 d . . .
C13 C 0.6089(2) 0.4068(3) 0.60017(12) 0.0179(4) Uani 1 1 d . . .
H13 H 0.5492 0.5105 0.6295 0.021 Uiso 1 1 calc R . .
C14 C 0.6389(2) 0.4612(3) 0.52535(11) 0.0170(4) Uani 1 1 d . . .
H14 H 0.6019 0.6049 0.5033 0.020 Uiso 1 1 calc R . .
C15 C 0.7539(2) 0.3590(4) 0.40111(12) 0.0211(5) Uani 1 1 d . . .
H15 H 0.7163 0.5009 0.3778 0.025 Uiso 1 1 calc R . .
C16 C 0.8361(2) 0.2062(4) 0.35848(12) 0.0220(4) Uani 1 1 d . . .
H16 H 0.8551 0.2426 0.3058 0.026 Uiso 1 1 calc R . .
C17 C 0.8931(3) -0.0057(4) 0.39243(12) 0.0214(4) Uani 1 1 d . . .
H17 H 0.9508 -0.1105 0.3626 0.026 Uiso 1 1 calc R . .
C18 C 0.8653(2) -0.0597(3) 0.46780(12) 0.0190(4) Uani 1 1 d . . .
H18 H 0.9032 -0.2029 0.4899 0.023 Uiso 1 1 calc R . .
C19 C 0.7807(2) 0.0945(4) 0.51355(11) 0.0166(4) Uani 1 1 d . . .
C20 C 0.7244(2) 0.3075(3) 0.47948(12) 0.0166(4) Uani 1 1 d . . .

loop_
_atom_site_aniso_label
_atom_site_aniso_U_11
_atom_site_aniso_U_22
_atom_site_aniso_U_33
_atom_site_aniso_U_23
_atom_site_aniso_U_13
_atom_site_aniso_U_12
C1 0.0178(10) 0.0292(12) 0.0182(10) 0.0050(9) 0.0027(8) 0.0000(9)
C2 0.0208(10) 0.0239(11) 0.0135(10) 0.0019(8) 0.0010(8) 0.0006(8)
C3 0.0173(10) 0.0273(11) 0.0183(10) 0.0058(9) -0.0010(8) 0.0019(8)
C4 0.0206(10) 0.0295(12) 0.0162(9) 0.0051(9) 0.0035(7) 0.0024(9)
C5 0.0258(12) 0.0318(12) 0.0207(11) -0.0003(9) 0.0026(9) 0.0031(9)
C6 0.0313(12) 0.0331(14) 0.0242(11) -0.0039(10) -0.0009(9) 0.0004(10)
C7 0.0247(12) 0.0331(13) 0.0289(12) 0.0018(10) -0.0041(9) -0.0072(10)
C8 0.0203(11) 0.0323(12) 0.0227(12) 0.0035(9) 0.0022(8) 0.0008(9)
C9 0.0189(10) 0.0283(11) 0.0150(10) 0.0046(8) -0.0002(7) 0.0018(8)
C10 0.0203(10) 0.0292(11) 0.0155(10) 0.0054(9) 0.0025(8) 0.0014(9)
C3M 0.0210(11) 0.0335(12) 0.0301(13) 0.0023(10) 0.0062(9) -0.0011(10)
O1 0.0181(8) 0.0464(11) 0.0273(9) -0.0061(7) 0.0064(6) 0.0012(7)
O4 0.0216(8) 0.0397(9) 0.0328(9) -0.0025(8) 0.0125(6) 0.0026(7)
S 0.0258(3) 0.0217(2) 0.0202(2) 0.0029(2) 0.00491(18) -0.0004(2)
C11 0.0159(9) 0.0154(10) 0.0222(10) 0.0025(7) -0.0012(7) 0.0012(7)
C12 0.0135(9) 0.0221(10) 0.0176(9) 0.0020(8) 0.0012(7) -0.0024(8)
C13 0.0148(10) 0.0174(10) 0.0214(11) -0.0029(8) 0.0019(8) 0.0007(8)
C14 0.0138(9) 0.0135(9) 0.0228(10) 0.0017(8) -0.0008(7) 0.0010(8)
C15 0.0188(11) 0.0197(10) 0.0240(11) 0.0013(9) -0.0005(8) -0.0008(8)
C16 0.0216(11) 0.0259(11) 0.0190(10) -0.0005(9) 0.0052(8) -0.0021(9)
C17 0.0166(10) 0.0229(11) 0.0258(11) -0.0072(9) 0.0077(8) 0.0006(8)
C18 0.0147(10) 0.0150(9) 0.0270(11) -0.0022(8) 0.0013(8) -0.0006(8)
C19 0.0119(8) 0.0153(8) 0.0220(9) -0.0003(9) 0.0000(7) -0.0027(8)
C20 0.0118(9) 0.0164(9) 0.0209(10) -0.0003(8) -0.0003(7) -0.0013(7)

loop_
_atom_type_symbol
_atom_type_description
_atom_type_scat_dispersion_real
_atom_type_scat_dispersion_imag
_atom_type_scat_source
C C 0.0033 0.0016 'International Tables Vol C Tables 4.2.6.8 and 6.1.1.4'
H H 0.0000 0.0000 'International Tables Vol C Tables 4.2.6.8 and 6.1.1.4'
O O 0.0106 0.0060 'International Tables Vol C Tables 4.2.6.8 and 6.1.1.4'
S S 0.1246 0.1234 'International Tables Vol C Tables 4.2.6.8 and 6.1.1.4'

loop_
_geom_angle_atom_site_label_1
_geom_angle_atom_site_label_2
_geom_angle_atom_site_label_3
_geom_angle
_geom_angle_site_symmetry_1
_geom_angle_site_symmetry_3
_geom_angle_publ_flag
O1 C1 C9 120.82(19) . . ?
O1 C1 C2 121.4(2) . . ?
C9 C1 C2 117.72(18) . . ?
C3 C2 C1 122.7(2) . . ?
C3 C2 S 120.19(17) . . ?
C1 C2 S 116.84(15) . . ?
C2 C3 C4 119.69(19) . . ?
C2 C3 C3M 124.5(2) . . ?
C4 C3 C3M 115.82(18) . . ?
O4 C4 C10 120.3(2) . . ?
O4 C4 C3 120.67(19) . . ?
C10 C4 C3 118.99(17) . . ?
C6 C5 C10 120.2(2) . . ?
C5 C6 C7 119.7(2) . . ?
C8 C7 C6 120.5(2) . . ?
C7 C8 C9 120.4(2) . . ?
C8 C9 C10 119.2(2) . . ?
C8 C9 C1 120.62(19) . . ?
C10 C9 C1 120.16(19) . . ?
C5 C10 C9 120.0(2) . . ?
C5 C10 C4 119.76(19) . . ?
C9 C10 C4 120.19(19) . . ?
C2 S C12 103.69(10) . . ?
C12 C11 C19 120.46(19) . . ?
C11 C12 C13 120.56(18) . . ?
C11 C12 S 117.50(16) . . ?
C13 C12 S 121.52(16) . . ?
C14 C13 C12 119.88(19) . . ?
C13 C14 C20 121.29(18) . . ?
C16 C15 C20 120.6(2) . . ?
C15 C16 C17 120.37(19) . . ?
C18 C17 C16 120.13(19) . . ?
C17 C18 C19 120.95(19) . . ?
C11 C19 C18 122.09(19) . . ?
C11 C19 C20 119.09(18) . . ?
C18 C19 C20 118.81(18) . . ?
C15 C20 C14 122.14(18) . . ?
C15 C20 C19 119.17(18) . . ?
C14 C20 C19 118.69(18) . . ?

loop_
_geom_bond_atom_site_label_1
_geom_bond_atom_site_label_2
_geom_bond_distance
_geom_bond_site_symmetry_2
_geom_bond_publ_flag
C1 O1 1.216(2) . ?
C1 C9 1.479(3) . ?
C1 C2 1.497(3) . ?
C2 C3 1.343(3) . ?
C2 S 1.765(2) . ?
C3 C4 1.491(3) . ?
C3 C3M 1.496(3) . ?
C4 O4 1.223(2) . ?
C4 C10 1.482(3) . ?
C5 C6 1.382(3) . ?
C5 C10 1.389(3) . ?
C6 C7 1.389(3) . ?
C7 C8 1.378(3) . ?
C8 C9 1.386(3) . ?
C9 C10 1.403(3) . ?
S C12 1.772(2) . ?
C11 C12 1.371(3) . ?
C11 C19 1.416(3) . ?
C12 C13 1.416(3) . ?
C13 C14 1.360(3) . ?
C14 C20 1.419(3) . ?
C15 C16 1.369(3) . ?
C15 C20 1.413(3) . ?
C16 C17 1.415(3) . ?
C17 C18 1.363(3) . ?
C18 C19 1.416(3) . ?
C19 C20 1.420(3) . ?

loop_
_cod_related_entry_id
_cod_related_entry_database
_cod_related_entry_code
1 ChemSpider 720665
